data_7228214
loop_
_publ_author_name
'Boer, Stephanie A.'
'Turner, David R.'

_publ_section_title
;
 A robust metallomacrocyclic motif for the formation interpenetrated
 coordination polymers
;
_journal_issue 17
_journal_name_full CrystEngComm
_journal_page_first 2402
_journal_paper_doi 10.1039/C7CE00498B
_journal_volume 19
_journal_year 2017
_chemical_absolute_configuration syn
_chemical_formula_moiety 'C102 H88 Mn4 N14 O38, C3 H7 N O'
_chemical_formula_sum 'C105 H95 Mn4 N15 O39'
_chemical_formula_weight 2410.71
_space_group_crystal_system orthorhombic
_space_group_IT_number 18
_space_group_name_Hall 'P 2 2ab'
_space_group_name_H-M_alt 'P 21 21 2'
_symmetry_space_group_name_Hall 'P 2 2ab'
_symmetry_space_group_name_H-M 'P 21 21 2'
_atom_sites_solution_hydrogens mixed
_audit_creation_date 2017-03-13
_audit_creation_method
;
Olex2 1.2
(compiled 2017.03.02 svn.r3394 for OlexSys, GUI svn.r5324)
;
_audit_update_record
;
2017-03-13 deposited with the CCDC.
2017-03-28 downloaded from the CCDC.
;
_cell_angle_alpha 90
_cell_angle_beta 90
_cell_angle_gamma 90
_cell_formula_units_Z 2
_cell_length_a 18.324(4)
_cell_length_b 23.774(5)
_cell_length_c 14.040(3)
_cell_measurement_reflns_used 102704
_cell_measurement_temperature 100
_cell_measurement_theta_max 27.909
_cell_measurement_theta_min 1.684
_cell_volume 6116(2)
_computing_cell_refinement 'XDS (Kabsch, 1993)'
_computing_data_collection 'BluIce (McPhillips, 2002)'
_computing_data_reduction 'XDS (Kabsch, 1993)'
_computing_molecular_graphics 'Olex2 (Dolomanov et al., 2009)'
_computing_publication_material 'Olex2 (Dolomanov et al., 2009)'
_computing_structure_refinement 'ShelXL (Sheldrick, 2015)'
_computing_structure_solution 'ShelXS (Sheldrick, 2008)'
_diffrn_ambient_temperature 100
_diffrn_measured_fraction_theta_full 0.992
_diffrn_measured_fraction_theta_max 0.988
_diffrn_measurement_device_type 'ADSC Quantum 210r'
_diffrn_measurement_method 'Phi Scan'
_diffrn_radiation_monochromator 'Silicon Double Crystal'
_diffrn_radiation_type Synchrotron
_diffrn_radiation_wavelength 0.7108
_diffrn_reflns_av_R_equivalents 0.0538
_diffrn_reflns_av_unetI/netI 0.0247
_diffrn_reflns_Laue_measured_fraction_full 0.992
_diffrn_reflns_Laue_measured_fraction_max 0.988
_diffrn_reflns_limit_h_max 24
_diffrn_reflns_limit_h_min -24
_diffrn_reflns_limit_k_max 30
_diffrn_reflns_limit_k_min -30
_diffrn_reflns_limit_l_max 18
_diffrn_reflns_limit_l_min -18
_diffrn_reflns_number 102704
_diffrn_reflns_point_group_measured_fraction_full 0.994
_diffrn_reflns_point_group_measured_fraction_max 0.990
_diffrn_reflns_theta_full 26.000
_diffrn_reflns_theta_max 27.912
_diffrn_reflns_theta_min 1.685
_diffrn_source 'MX1 beamline Australian Synchrotron'
_exptl_absorpt_coefficient_mu 0.487
_exptl_absorpt_correction_type none
_exptl_crystal_colour 'clear orange'
_exptl_crystal_colour_lustre clear
_exptl_crystal_colour_primary orange
_exptl_crystal_density_diffrn 1.309
_exptl_crystal_description block
_exptl_crystal_F_000 2484
_exptl_crystal_size_max 0.03
_exptl_crystal_size_mid 0.02
_exptl_crystal_size_min 0.02
_platon_squeeze_details
;
TITL 84A_a.res in P2(1)2(1)2
CELL   18.3240   23.7740   14.0400     90.00     90.00     90.00
SPGR P21212
# Solvent Accessible Volume =     889.6
# Electrons Found in S.A.V. =     188.4
# Note: Atoms in Void as Cxxx and Qxxx all others
C101 0.086 0.056 0.095 !       2.82 eA-3
C102 0.824 1.001 0.008 !       2.60 eA-3
C103 0.668 0.594 0.662 !       2.57 eA-3
C104 0.950 0.859 0.988 !       2.17 eA-3
C105 0.083 0.061 0.204 !       2.04 eA-3
Q106 0.227 0.749 0.099 !       1.61 eA-3
C107 0.784 0.092 0.160 !       1.52 eA-3
C108 0.062 0.083 0.032 !       1.42 eA-3
Q109 0.713 0.640 0.839 !       1.33 eA-3
C110 0.560 0.407 0.837 !       1.26 eA-3
C111 0.405 0.525 0.787 !       1.12 eA-3
C112 0.068 0.033 0.968 !       1.07 eA-3
C113 0.949 0.936-0.005 !       1.00 eA-3
Q114 0.957 0.159 0.127 !       0.98 eA-3
Q115 0.442 0.636 0.221 !       0.98 eA-3
Q116 0.432 0.227 0.621 !       0.95 eA-3
C117 0.621 0.545 0.838 !       0.78 eA-3
Q118 0.487 0.352 0.341 !       0.78 eA-3
C119 0.644 0.538 0.793 !       0.76 eA-3
Q120 0.297 0.284 0.863 !       0.71 eA-3
Q121 0.626 0.522 0.660 !       0.67 eA-3
C122 0.609 0.509 0.766 !       0.66 eA-3
Q123 0.032 0.951 0.780 !       0.65 eA-3
Q124 0.448 0.564 0.719 !       0.65 eA-3
C125 0.603 0.577 0.748 !       0.63 eA-3
Q126 0.064 0.041 0.887 !       0.59 eA-3
Q127 0.524 0.447 0.268 !       0.58 eA-3
Q128 0.446 0.634 0.768 !       0.58 eA-3
C129 0.611 0.531 0.702 !       0.55 eA-3
Q130 0.892 0.203 0.550 !       0.54 eA-3
C131 0.582 0.508 0.715 !       0.51 eA-3
Q132 0.023 0.768 0.314 !       0.51 eA-3
Q133 0.993 0.149 0.889 !       0.50 eA-3
;
_refine_diff_density_max 1.013
_refine_diff_density_min -1.045
_refine_diff_density_rms 0.094
_refine_ls_abs_structure_details
;
 Flack x determined using 5453 quotients [(I+)-(I-)]/[(I+)+(I-)]
 (Parsons, Flack and Wagner, Acta Cryst. B69 (2013) 249-259).
loop_
  _platon_squeeze_void_nr
  _platon_squeeze_void_average_x
  _platon_squeeze_void_average_y
  _platon_squeeze_void_average_z
  _platon_squeeze_void_volume
  _platon_squeeze_void_count_electrons
  _platon_squeeze_void_content
   1  0.000  0.000  0.131       396        89 ' '
   2  0.256  0.740  0.028        17         3 ' '
   3  0.244  0.240 -0.028        17         3 ' '
   4  0.500  0.500 -0.131       395        89 ' '
   5  0.756  0.760 -0.028        17         3 ' '
   6  0.744  0.260  0.028        17         3 ' '
_platon_squeeze_void_probe_radius                  1.20
_platon_squeeze_details                           The solvent assigned from the microanalysis which was not present in the crystal structure (1 DMF and 5.5 H2O molecules) accounts for 95 e- per formula unit.   
;
_refine_ls_abs_structure_Flack 0.033(3)
_refine_ls_extinction_method none
_refine_ls_goodness_of_fit_ref 1.044
_refine_ls_hydrogen_treatment mixed
_refine_ls_matrix_type full
_refine_ls_number_parameters 821
_refine_ls_number_reflns 14521
_refine_ls_number_restraints 86
_refine_ls_restrained_S_all 1.050
_refine_ls_R_factor_all 0.0653
_refine_ls_R_factor_gt 0.0581
_refine_ls_shift/su_max 0.001
_refine_ls_shift/su_mean 0.000
_refine_ls_structure_factor_coef Fsqd
_refine_ls_weighting_details 'w=1/[\s^2^(Fo^2^)+(0.1214P)^2^+3.6823P] where P=(Fo^2^+2Fc^2^)/3'
_refine_ls_weighting_scheme calc
_refine_ls_wR_factor_gt 0.1671
_refine_ls_wR_factor_ref 0.1768
_reflns_Friedel_coverage 0.832
_reflns_Friedel_fraction_full 0.997
_reflns_Friedel_fraction_max 0.992
_reflns_number_gt 13071
_reflns_number_total 14521
_reflns_threshold_expression 'I > 2\s(I)'
_cod_data_source_file c7ce00498b2.cif
_cod_data_source_block 3
_cod_database_code 7228214
_shelx_shelxl_version_number 2016/6
_shelx_space_group_comment
;
The symmetry employed for this shelxl refinement is uniquely defined
by the following loop, which should always be used as a source of
symmetry information in preference to the above space-group names.
They are only intended as comments.
;
_olex2_refinement_description
;
1. Fixed Uiso
 At 1.2 times of:
  All C(H) groups
 At 1.5 times of:
  All C(H,H,H) groups, All O(H,H) groups
2. Restrained distances
 N8-C54 = N8-C53
 1.44 with sigma of 0.02
 N9-C55
 1.32 with sigma of 0.01
 O20-C55
 1.23 with sigma of 0.01
 O18B-H18A = O18B-H18B
 0.84 with sigma of 0.02
 O19-H19A = O19-H19B
 0.84 with sigma of 0.02
 H18A-H18B
 1.38 with sigma of 0.04
 H19A-H19B
 1.38 with sigma of 0.04
 H19B-Mn1
 2.5 with sigma of 0.04
 H45-H19B
 2.1 with sigma of 0.04
 Mn2-H18A \\sim Mn2-H18B
 with sigma of 0.02
 Mn1-H19A \\sim Mn1-H19B
 with sigma of 0.02
3. Restrained planarity
 O19, N8, C52, C53, C54
 with sigma of 0.1
4. Rigid bond restraints
 O18A, N7, C49, C50, C51
 with sigma for 1-2 distances of 0.001 and sigma for 1-3 distances of 0.001
 O19, N8, C52, C53, C54
 with sigma for 1-2 distances of 0.01 and sigma for 1-3 distances of 0.01
5. Uiso/Uaniso restraints and constraints
Uanis(C53) \\sim Ueq: with sigma of 0.01 and sigma for terminal atoms of 0.02
Uanis(C42) \\sim Ueq: with sigma of 0.01 and sigma for terminal atoms of 0.02
Uanis(O18A) \\sim Ueq: with sigma of 0.1 and sigma for terminal atoms of 0.2
Uanis(O20) \\sim Ueq: with sigma of 0.01 and sigma for terminal atoms of 0.02
Uanis(O18B) \\sim Ueq: with sigma of 0.1 and sigma for terminal atoms of 0.2
6. Rigid body (RIGU) restrains
 O20, N9, C55, C56, C57
 with sigma for 1-2 distances of 0.004 and sigma for 1-3 distances of 0.004
7. Others
 Fixed Sof: O18A(0.5) O18B(0.5) H18A(0.5) H18B(0.5) H19A(0.5) H19B(0.5)
 N7(0.5) N8(0.5) C49(0.5) H49(0.5) C50(0.5) H50A(0.5) H50B(0.5) H50C(0.5)
 C51(0.5) H51A(0.5) H51B(0.5) H51C(0.5) C52(0.5) H52(0.5) C53(0.5) H53A(0.5)
 H53B(0.5) H53C(0.5) C54(0.5) H54A(0.5) H54B(0.5) H54C(0.5) O20(0.5) N9(0.5)
 C55(0.5) H55(0.5) C56(0.5) H56A(0.5) H56B(0.5) H56C(0.5) C57(0.5) H57A(0.5)
 H57B(0.5) H57C(0.5)
8.a Ternary CH refined with riding coordinates:
 C2(H2), C12(H12), C22(H22), C32(H32)
8.b Me refined with riding coordinates:
 C50(H50A,H50B,H50C), C53(H53A,H53B,H53C), C54(H54A,H54B,H54C), C56(H56A,H56B,
 H56C), C57(H57A,H57B,H57C)
8.c Aromatic/amide H refined with riding coordinates:
 C6(H6), C10(H10), C16(H16), C20(H20), C26(H26), C30(H30), C36(H36), C40(H40),
 C41(H41), C42(H42), C44(H44), C45(H45), C46(H46), C49(H49), C52(H52), C55(H55)
8.d Idealised Me refined as rotating group:
 C3(H3A,H3B,H3C), C13(H13A,H13B,H13C), C23(H23A,H23B,H23C), C33(H33A,H33B,
 H33C), C47(H47A,H47B,H47C), C48(H48A,H48B,H48C), C51(H51A,H51B,H51C)
;
_olex2_submission_special_instructions 'No special instructions were received'

loop_
_space_group_symop_operation_xyz
'x, y, z'
'-x, -y, z'
'-x+1/2, y+1/2, -z'
'x+1/2, -y+1/2, -z'

loop_
_atom_site_label
_atom_site_type_symbol
_atom_site_fract_x
_atom_site_fract_y
_atom_site_fract_z
_atom_site_U_iso_or_equiv
_atom_site_adp_type
_atom_site_occupancy
_atom_site_site_symmetry_order
_atom_site_calc_flag
_atom_site_refinement_flags_posn
_atom_site_refinement_flags_adp
_atom_site_refinement_flags_occupancy
_atom_site_disorder_assembly
_atom_site_disorder_group
Mn1 Mn 0.35687(4) 0.74627(3) 0.74633(5) 0.03351(17) Uani 1 1 d D . . . .
Mn2 Mn 0.27969(4) 0.67163(3) 0.50978(5) 0.03336(17) Uani 1 1 d D . . . .
O1 O 0.3607(2) 0.80424(14) 0.6300(2) 0.0379(7) Uani 1 1 d . . . . .
O2 O 0.3598(2) 0.73424(13) 0.5249(2) 0.0376(7) Uani 1 1 d . . . . .
O3 O 0.2864(2) 0.93551(16) 0.4734(3) 0.0468(9) Uani 1 1 d . . . . .
O4 O 0.4878(2) 0.82363(13) 0.4858(3) 0.0402(7) Uani 1 1 d . . . . .
O5 O 0.4067(2) 0.80823(15) 0.8429(2) 0.0394(8) Uani 1 1 d . . . . .
O6 O 0.3836(3) 0.72554(16) 0.9086(3) 0.0473(9) Uani 1 1 d . . . . .
O7 O 0.3427(2) 0.87187(16) 1.0037(3) 0.0479(9) Uani 1 1 d . . . . .
O8 O 0.5863(3) 0.83678(16) 0.9817(3) 0.0487(9) Uani 1 1 d . . . . .
O9 O 0.3080(3) 0.6630(2) 0.3306(4) 0.0689(14) Uani 1 1 d . . . . .
O10 O 0.2237(3) 0.6189(2) 0.4105(3) 0.0583(11) Uani 1 1 d . . . . .
O11 O 0.1265(3) 0.64701(17) 0.2506(3) 0.0537(10) Uani 1 1 d . . . . .
O12 O 0.2264(2) 0.47199(18) 0.2611(4) 0.0536(10) Uani 1 1 d . . . . .
O13 O 0.2149(2) 0.63530(17) 0.6231(2) 0.0420(8) Uani 1 1 d . . . . .
O14 O 0.3051(2) 0.67129(17) 0.7065(3) 0.0463(9) Uani 1 1 d . . . . .
O15 O 0.0515(2) 0.67188(15) 0.7676(3) 0.0430(8) Uani 1 1 d . . . . .
O16 O 0.2246(2) 0.53532(16) 0.7644(3) 0.0435(8) Uani 1 1 d . . . . .
O17 O 0.2485(2) 0.77537(16) 0.7920(3) 0.0440(8) Uani 1 1 d . . . . .
O18A O 0.2079(4) 0.7463(3) 0.5395(7) 0.0394(15) Uani 0.5 1 d . U P A 1
O18B O 0.1989(7) 0.7355(6) 0.4821(11) 0.081(4) Uani 0.5 1 d D U P A -1
H18A H 0.169(8) 0.732(8) 0.435(10) 0.122 Uiso 0.5 1 d DR . P B -1
H18B H 0.177(9) 0.753(10) 0.527(6) 0.122 Uiso 0.5 1 d DR . P C -1
O19 O 0.4661(3) 0.7136(2) 0.7175(4) 0.0703(14) Uani 1 1 d D U . . .
H19A H 0.481(5) 0.734(4) 0.674(7) 0.105 Uiso 0.5 1 d DR . P D 2
H19B H 0.459(3) 0.6797(12) 0.710(4) 0.105 Uiso 0.5 1 d DR . P E 2
N1 N 0.3869(2) 0.87932(15) 0.4781(3) 0.0289(7) Uani 1 1 d . . . . .
N2 N 0.4650(3) 0.85391(17) 1.0000(3) 0.0380(9) Uani 1 1 d . . . . .
N3 N 0.1762(2) 0.55954(18) 0.2573(3) 0.0374(8) Uani 1 1 d . . . . .
N4 N 0.1387(2) 0.60322(17) 0.7793(3) 0.0341(8) Uani 1 1 d . . . . .
N5 N 0.3644(3) 0.60512(19) 0.5272(4) 0.0429(9) Uani 1 1 d . . . . .
N6 N 0.1741(3) 0.8351(2) 0.8714(5) 0.0609(14) Uani 1 1 d . . . . .
N7 N 0.1142(4) 0.7955(3) 0.6010(7) 0.0343(16) Uani 0.5 1 d . U P A 1
N8 N 0.5936(7) 0.7192(5) 0.7453(10) 0.071(3) Uani 0.5 1 d D U P F 1
C1 C 0.3560(3) 0.78583(18) 0.5476(3) 0.0314(8) Uani 1 1 d . . . . .
C2 C 0.3411(3) 0.82853(19) 0.4684(3) 0.0357(10) Uani 1 1 d . . . . .
H2 H 0.289663 0.841360 0.477942 0.043 Uiso 1 1 calc R . . . .
C3 C 0.3443(4) 0.8046(2) 0.3674(4) 0.0503(15) Uani 1 1 d . . . . .
H3A H 0.321518 0.831138 0.323021 0.076 Uiso 1 1 calc GR . . . .
H3B H 0.318182 0.768665 0.365243 0.076 Uiso 1 1 calc GR . . . .
H3C H 0.395374 0.798668 0.349063 0.076 Uiso 1 1 calc GR . . . .
C4 C 0.3533(3) 0.93191(18) 0.4788(3) 0.0308(8) Uani 1 1 d . . . . .
C5 C 0.4627(2) 0.87116(17) 0.4841(3) 0.0286(8) Uani 1 1 d . . . . .
C6 C 0.5848(3) 0.91664(19) 0.4841(4) 0.0349(9) Uani 1 1 d . . . . .
H6 H 0.606267 0.880268 0.484654 0.042 Uiso 1 1 calc R . . . .
C7 C 0.5094(2) 0.92240(17) 0.4848(3) 0.0267(8) Uani 1 1 d . . . . .
C8 C 0.4777(2) 0.97562(17) 0.4848(3) 0.0243(7) Uani 1 1 d . . . . .
C9 C 0.4004(2) 0.98210(18) 0.4829(3) 0.0275(8) Uani 1 1 d . . . . .
C10 C 0.3706(3) 1.03509(19) 0.4826(4) 0.0352(9) Uani 1 1 d . . . . .
H10 H 0.319048 1.039263 0.481349 0.042 Uiso 1 1 calc R . . . .
C11 C 0.4092(3) 0.7750(2) 0.9134(4) 0.0387(11) Uani 1 1 d . . . . .
C12 C 0.4504(4) 0.7924(2) 1.0024(4) 0.0457(13) Uani 1 1 d . . . . .
H12 H 0.499105 0.773603 0.998515 0.055 Uiso 1 1 calc R . . . .
C13 C 0.4162(5) 0.7730(3) 1.0962(4) 0.067(2) Uani 1 1 d . . . . .
H13A H 0.447696 0.784146 1.149383 0.100 Uiso 1 1 calc GR . . . .
H13B H 0.411023 0.731944 1.095642 0.100 Uiso 1 1 calc GR . . . .
H13C H 0.368084 0.790366 1.103716 0.100 Uiso 1 1 calc GR . . . .
C14 C 0.4045(3) 0.8903(2) 0.9975(3) 0.0378(10) Uani 1 1 d . . . . .
C15 C 0.5368(3) 0.8710(2) 0.9886(3) 0.0375(10) Uani 1 1 d . . . . .
C16 C 0.6224(3) 0.9526(2) 0.9848(3) 0.0362(10) Uani 1 1 d . . . . .
H16 H 0.661827 0.926724 0.981608 0.043 Uiso 1 1 calc R . . . .
C17 C 0.5511(3) 0.93246(18) 0.9868(3) 0.0325(9) Uani 1 1 d . . . . .
C18 C 0.4928(3) 0.97091(18) 0.9878(3) 0.0310(9) Uani 1 1 d . . . . .
C19 C 0.4199(3) 0.95171(19) 0.9895(3) 0.0329(9) Uani 1 1 d . . . . .
C20 C 0.3631(3) 0.9898(2) 0.9873(3) 0.0364(9) Uani 1 1 d . . . . .
H20 H 0.314031 0.976794 0.987474 0.044 Uiso 1 1 calc R . . . .
C21 C 0.2610(3) 0.6269(3) 0.3342(4) 0.0493(13) Uani 1 1 d . . . . .
C22 C 0.2502(3) 0.5853(3) 0.2537(4) 0.0468(12) Uani 1 1 d . . . . .
H22 H 0.285611 0.553996 0.265198 0.056 Uiso 1 1 calc R . . . .
C23 C 0.2675(4) 0.6084(4) 0.1554(5) 0.074(2) Uani 1 1 d . . . . .
H23A H 0.269265 0.577475 0.109339 0.111 Uiso 1 1 calc GR . . . .
H23B H 0.314857 0.627564 0.156860 0.111 Uiso 1 1 calc GR . . . .
H23C H 0.229510 0.635233 0.136454 0.111 Uiso 1 1 calc GR . . . .
C24 C 0.1166(3) 0.5961(2) 0.2574(3) 0.0362(9) Uani 1 1 d . . . . .
C25 C 0.1713(3) 0.5014(2) 0.2615(4) 0.0390(10) Uani 1 1 d . . . . .
C26 C 0.0878(3) 0.4190(2) 0.2689(3) 0.0371(10) Uani 1 1 d . . . . .
H26 H 0.129276 0.395146 0.272432 0.045 Uiso 1 1 calc R . . . .
C27 C 0.0973(3) 0.47656(19) 0.2651(3) 0.0317(9) Uani 1 1 d . . . . .
C28 C 0.0354(3) 0.51171(18) 0.2645(3) 0.0293(8) Uani 1 1 d . . . . .
C29 C 0.0435(3) 0.57098(19) 0.2639(3) 0.0328(9) Uani 1 1 d . . . . .
C30 C -0.0178(3) 0.6047(2) 0.2677(3) 0.0381(10) Uani 1 1 d . . . . .
H30 H -0.012497 0.644449 0.269495 0.046 Uiso 1 1 calc R . . . .
C31 C 0.2423(3) 0.65032(19) 0.7001(3) 0.0351(10) Uani 1 1 d . . . . .
C32 C 0.1960(3) 0.6470(2) 0.7895(3) 0.0385(11) Uani 1 1 d . . . . .
H32 H 0.169937 0.683849 0.794661 0.046 Uiso 1 1 calc R . . . .
C33 C 0.2397(4) 0.6399(3) 0.8832(4) 0.0511(15) Uani 1 1 d . . . . .
H33A H 0.206793 0.644538 0.937672 0.077 Uiso 1 1 calc GR . . . .
H33B H 0.278310 0.668333 0.886128 0.077 Uiso 1 1 calc GR . . . .
H33C H 0.261505 0.602279 0.885014 0.077 Uiso 1 1 calc GR . . . .
C34 C 0.0665(3) 0.62211(19) 0.7703(3) 0.0322(9) Uani 1 1 d . . . . .
C35 C 0.1602(3) 0.5473(2) 0.7690(3) 0.0351(10) Uani 1 1 d . . . . .
C36 C 0.1195(3) 0.4476(2) 0.7661(3) 0.0351(9) Uani 1 1 d . . . . .
H36 H 0.169348 0.436554 0.765676 0.042 Uiso 1 1 calc R . . . .
C37 C 0.1015(3) 0.50374(19) 0.7662(3) 0.0318(9) Uani 1 1 d . . . . .
C38 C 0.0278(3) 0.52033(17) 0.7657(3) 0.0276(8) Uani 1 1 d . . . . .
C39 C 0.0087(3) 0.57793(18) 0.7663(3) 0.0303(9) Uani 1 1 d . . . . .
C40 C -0.0640(3) 0.59360(19) 0.7665(3) 0.0325(9) Uani 1 1 d . . . . .
H40 H -0.076706 0.632343 0.766809 0.039 Uiso 1 1 calc R . . . .
C41 C 0.3500(4) 0.5511(3) 0.5144(11) 0.106(4) Uani 1 1 d . . . . .
H41 H 0.300957 0.540864 0.500966 0.127 Uiso 1 1 calc R . . . .
C42 C 0.4009(4) 0.5086(3) 0.5190(9) 0.089(3) Uani 1 1 d . U . . .
H42 H 0.387223 0.470747 0.506845 0.107 Uiso 1 1 calc R . . . .
C43 C 0.4707(3) 0.5217(2) 0.5412(5) 0.0500(13) Uani 1 1 d . . . . .
C44 C 0.4874(4) 0.5774(3) 0.5603(7) 0.072(2) Uani 1 1 d . . . . .
H44 H 0.535621 0.588218 0.577035 0.086 Uiso 1 1 calc R . . . .
C45 C 0.4318(4) 0.6169(3) 0.5545(6) 0.0640(19) Uani 1 1 d . . . . .
H45 H 0.442814 0.654721 0.571123 0.077 Uiso 1 1 calc DR . . . .
C46 C 0.2353(4) 0.8222(3) 0.8285(5) 0.0546(14) Uani 1 1 d . . . . .
H46 H 0.272101 0.850293 0.824876 0.066 Uiso 1 1 calc R . . . .
C47 C 0.1627(6) 0.8894(4) 0.9135(9) 0.092(3) Uani 1 1 d . . . . .
H47A H 0.153372 0.885048 0.981804 0.138 Uiso 1 1 calc GR . . . .
H47B H 0.120569 0.907541 0.883271 0.138 Uiso 1 1 calc GR . . . .
H47C H 0.206183 0.912697 0.904025 0.138 Uiso 1 1 calc GR . . . .
C48 C 0.1151(5) 0.7950(4) 0.8796(9) 0.091(3) Uani 1 1 d . . . . .
H48A H 0.069857 0.812018 0.856298 0.136 Uiso 1 1 calc GR . . . .
H48B H 0.109127 0.784177 0.946537 0.136 Uiso 1 1 calc GR . . . .
H48C H 0.126490 0.761512 0.841629 0.136 Uiso 1 1 calc GR . . . .
C49 C 0.1453(5) 0.7476(4) 0.5734(8) 0.0361(18) Uani 0.5 1 d . U P A 1
H49 H 0.118784 0.713469 0.579805 0.043 Uiso 0.5 1 calc R . P A 1
C50 C 0.1563(6) 0.8442(4) 0.6111(9) 0.043(2) Uani 0.5 1 d . U P A 1
H50A H 0.125114 0.875360 0.631752 0.065 Uiso 0.5 1 calc R . P A 1
H50B H 0.194533 0.837746 0.658716 0.065 Uiso 0.5 1 calc R . P A 1
H50C H 0.178907 0.853627 0.549843 0.065 Uiso 0.5 1 calc R . P A 1
C51 C 0.0397(5) 0.7951(4) 0.6305(10) 0.044(2) Uani 0.5 1 d . U P A 1
H51A H 0.008570 0.805967 0.576810 0.066 Uiso 0.5 1 calc GR . P A 1
H51B H 0.033043 0.821814 0.682886 0.066 Uiso 0.5 1 calc GR . P A 1
H51C H 0.026441 0.757235 0.651902 0.066 Uiso 0.5 1 calc GR . P A 1
C52 C 0.5222(9) 0.7170(7) 0.7716(10) 0.072(4) Uani 0.5 1 d . U P F 1
H52 H 0.512889 0.718131 0.838135 0.086 Uiso 0.5 1 calc R . P F 1
C53 C 0.6109(14) 0.7304(11) 0.6462(13) 0.108(7) Uani 0.5 1 d D U P F 1
H53A H 0.664045 0.730723 0.637878 0.161 Uiso 0.5 1 calc R . P F 1
H53B H 0.589599 0.700961 0.606060 0.161 Uiso 0.5 1 calc R . P F 1
H53C H 0.590903 0.767027 0.627842 0.161 Uiso 0.5 1 calc R . P F 1
C54 C 0.6576(11) 0.7224(9) 0.8125(16) 0.099(6) Uani 0.5 1 d D U P F 1
H54A H 0.703021 0.723485 0.775766 0.148 Uiso 0.5 1 calc R . P F 1
H54B H 0.653634 0.756441 0.851419 0.148 Uiso 0.5 1 calc R . P F 1
H54C H 0.657653 0.689215 0.853990 0.148 Uiso 0.5 1 calc R . P F 1
O20 O 0.1322(12) 0.8971(11) 0.6641(19) 0.164(8) Uani 0.5 1 d D U P A -1
N9 N 0.0301(9) 0.9483(6) 0.724(2) 0.118(9) Uani 0.5 1 d D U P A -1
C55 C 0.0651(14) 0.9033(10) 0.685(2) 0.133(9) Uani 0.5 1 d D U P A -1
H55 H 0.034861 0.871909 0.670832 0.160 Uiso 0.5 1 calc R . P A -1
C56 C -0.0425(9) 0.9558(8) 0.738(2) 0.095(7) Uani 0.5 1 d . U P A -1
H56A H -0.068397 0.920761 0.723384 0.142 Uiso 0.5 1 calc R . P A -1
H56B H -0.051558 0.966586 0.803934 0.142 Uiso 0.5 1 calc R . P A -1
H56C H -0.060050 0.985665 0.695188 0.142 Uiso 0.5 1 calc R . P A -1
C57 C 0.0711(10) 0.9929(8) 0.741(3) 0.122(10) Uani 0.5 1 d . U P A -1
H57A H 0.122387 0.983557 0.729598 0.183 Uiso 0.5 1 calc R . P A -1
H57B H 0.056337 1.023673 0.698828 0.183 Uiso 0.5 1 calc R . P A -1
H57C H 0.064829 1.004593 0.807574 0.183 Uiso 0.5 1 calc R . P A -1

loop_
_atom_site_aniso_label
_atom_site_aniso_U_11
_atom_site_aniso_U_22
_atom_site_aniso_U_33
_atom_site_aniso_U_23
_atom_site_aniso_U_13
_atom_site_aniso_U_12
Mn1 0.0484(4) 0.0265(3) 0.0256(3) 0.0002(2) -0.0025(3) -0.0107(3)
Mn2 0.0404(3) 0.0262(3) 0.0335(3) 0.0021(3) 0.0021(3) -0.0061(3)
O1 0.057(2) 0.0289(16) 0.0277(15) 0.0027(12) 0.0024(15) -0.0101(15)
O2 0.0525(19) 0.0249(15) 0.0355(16) -0.0002(12) -0.0010(15) -0.0080(14)
O3 0.0367(18) 0.0367(18) 0.067(3) 0.0094(17) -0.0093(17) -0.0071(14)
O4 0.0492(18) 0.0213(15) 0.0501(19) -0.0021(14) 0.0048(16) -0.0013(13)
O5 0.060(2) 0.0303(16) 0.0276(15) 0.0031(12) -0.0090(15) -0.0102(15)
O6 0.068(3) 0.0315(18) 0.0420(19) 0.0020(15) -0.0126(18) -0.0145(17)
O7 0.057(2) 0.0416(19) 0.045(2) -0.0021(16) -0.0051(18) -0.0123(17)
O8 0.067(2) 0.0312(18) 0.047(2) -0.0013(16) -0.0044(18) 0.0108(17)
O9 0.080(3) 0.057(3) 0.069(3) -0.002(2) -0.012(3) -0.027(3)
O10 0.062(3) 0.078(3) 0.0348(19) -0.0095(19) -0.0039(19) -0.014(2)
O11 0.066(3) 0.0376(19) 0.057(2) 0.0096(18) -0.011(2) -0.0115(18)
O12 0.0395(19) 0.054(2) 0.067(3) -0.005(2) 0.001(2) 0.0099(17)
O13 0.053(2) 0.048(2) 0.0240(15) -0.0017(14) 0.0018(14) -0.0019(17)
O14 0.058(2) 0.0376(19) 0.0429(18) -0.0111(15) 0.0141(16) -0.0265(18)
O15 0.059(2) 0.0251(15) 0.0446(19) 0.0030(14) -0.0003(16) -0.0089(15)
O16 0.0445(19) 0.0411(18) 0.045(2) -0.0002(15) -0.0009(16) -0.0068(15)
O17 0.051(2) 0.0351(18) 0.046(2) -0.0021(15) 0.0035(16) -0.0054(15)
O18A 0.037(3) 0.023(3) 0.058(5) 0.001(3) 0.011(3) 0.002(2)
O18B 0.081(8) 0.086(9) 0.076(8) 0.024(7) 0.027(7) 0.030(7)
O19 0.068(3) 0.073(3) 0.070(3) -0.022(3) -0.005(2) 0.013(3)
N1 0.0378(18) 0.0225(16) 0.0263(16) 0.0040(13) -0.0026(14) -0.0076(14)
N2 0.057(2) 0.0260(18) 0.0312(19) -0.0037(15) -0.0119(18) -0.0050(17)
N3 0.043(2) 0.039(2) 0.0306(18) -0.0040(17) -0.0019(16) -0.0065(16)
N4 0.046(2) 0.0289(18) 0.0273(17) -0.0039(13) 0.0015(16) -0.0096(16)
N5 0.046(2) 0.033(2) 0.050(2) 0.0007(18) 0.004(2) 0.0001(18)
N6 0.061(3) 0.041(3) 0.080(4) -0.015(3) 0.010(3) -0.007(2)
N7 0.033(3) 0.013(2) 0.057(5) 0.007(3) 0.007(3) 0.0049(19)
N8 0.066(6) 0.063(7) 0.084(8) -0.019(7) 0.024(6) -0.011(6)
C1 0.043(2) 0.0223(19) 0.0290(19) 0.0004(15) 0.0012(18) -0.0080(17)
C2 0.048(3) 0.024(2) 0.035(2) 0.0050(17) -0.0069(18) -0.0146(18)
C3 0.083(4) 0.035(3) 0.033(2) 0.0032(19) -0.011(3) -0.025(3)
C4 0.034(2) 0.028(2) 0.0297(19) 0.0018(15) -0.0030(17) -0.0013(16)
C5 0.040(2) 0.0198(18) 0.0257(18) 0.0009(14) 0.0023(17) -0.0018(15)
C6 0.035(2) 0.025(2) 0.045(2) -0.0015(18) 0.0006(19) 0.0017(16)
C7 0.0343(19) 0.0240(18) 0.0219(16) 0.0004(14) 0.0012(15) -0.0044(15)
C8 0.0318(18) 0.0251(18) 0.0160(15) -0.0009(14) -0.0011(14) -0.0020(15)
C9 0.032(2) 0.028(2) 0.0228(17) 0.0046(15) -0.0022(15) -0.0020(15)
C10 0.033(2) 0.027(2) 0.045(2) 0.0019(18) -0.0021(19) 0.0004(16)
C11 0.054(3) 0.026(2) 0.036(2) 0.0018(17) -0.009(2) -0.010(2)
C12 0.074(4) 0.027(2) 0.037(3) 0.0021(19) -0.020(2) -0.009(2)
C13 0.125(7) 0.042(3) 0.034(3) 0.008(2) -0.013(3) -0.016(4)
C14 0.057(3) 0.034(2) 0.0227(19) -0.0019(16) -0.0052(19) -0.007(2)
C15 0.060(3) 0.030(2) 0.0219(18) -0.0014(16) -0.0064(19) 0.004(2)
C16 0.050(3) 0.034(2) 0.0247(19) 0.0015(17) -0.0039(18) 0.0088(19)
C17 0.052(3) 0.027(2) 0.0185(17) -0.0005(15) -0.0028(17) 0.0021(18)
C18 0.047(2) 0.031(2) 0.0153(16) -0.0008(15) -0.0011(16) -0.0008(17)
C19 0.050(2) 0.029(2) 0.0202(18) 0.0004(15) -0.0038(17) -0.0026(18)
C20 0.049(3) 0.035(2) 0.0255(18) -0.0014(17) -0.0007(19) -0.0016(19)
C21 0.055(3) 0.053(3) 0.040(3) 0.000(2) -0.004(2) -0.012(3)
C22 0.046(3) 0.058(3) 0.036(2) -0.006(2) 0.001(2) -0.017(2)
C23 0.067(4) 0.117(7) 0.038(3) -0.004(3) 0.006(3) -0.035(5)
C24 0.049(2) 0.034(2) 0.0260(19) -0.0005(17) -0.0038(18) -0.0066(18)
C25 0.046(2) 0.040(2) 0.031(2) -0.0039(19) 0.0000(19) 0.0029(19)
C26 0.047(3) 0.033(2) 0.032(2) -0.0035(17) 0.0053(19) 0.0104(19)
C27 0.044(2) 0.032(2) 0.0196(18) -0.0007(15) 0.0001(16) 0.0048(17)
C28 0.043(2) 0.029(2) 0.0161(17) 0.0007(14) -0.0009(15) 0.0006(17)
C29 0.049(2) 0.029(2) 0.0204(19) -0.0003(15) -0.0055(17) -0.0036(17)
C30 0.056(3) 0.028(2) 0.031(2) 0.0011(17) -0.008(2) 0.0035(19)
C31 0.051(3) 0.027(2) 0.028(2) -0.0001(16) 0.0059(18) -0.0058(19)
C32 0.051(3) 0.037(2) 0.027(2) -0.0054(17) 0.0074(19) -0.020(2)
C33 0.068(4) 0.055(3) 0.031(2) -0.001(2) 0.001(2) -0.034(3)
C34 0.050(2) 0.026(2) 0.0207(18) 0.0008(14) 0.0020(17) -0.0100(18)
C35 0.045(3) 0.033(2) 0.027(2) 0.0004(16) 0.0013(17) -0.0057(18)
C36 0.047(2) 0.031(2) 0.027(2) -0.0031(17) 0.0019(18) -0.0013(18)
C37 0.047(2) 0.029(2) 0.0194(17) -0.0029(15) -0.0012(16) -0.0033(17)
C38 0.044(2) 0.0255(19) 0.0134(16) 0.0002(13) 0.0021(15) -0.0052(17)
C39 0.047(2) 0.027(2) 0.0165(17) -0.0003(14) 0.0004(16) -0.0071(17)
C40 0.049(2) 0.0270(19) 0.0210(18) 0.0022(15) -0.0002(17) -0.0009(18)
C41 0.046(3) 0.035(3) 0.237(14) 0.000(6) -0.020(6) 0.001(3)
C42 0.055(4) 0.040(3) 0.172(9) 0.006(5) 0.000(5) -0.002(3)
C43 0.050(3) 0.036(3) 0.064(4) -0.003(2) 0.004(3) 0.005(2)
C44 0.059(4) 0.045(4) 0.111(7) -0.019(4) -0.020(4) 0.006(3)
C45 0.058(4) 0.042(3) 0.092(5) -0.022(3) -0.014(4) 0.008(3)
C46 0.060(4) 0.042(3) 0.062(4) -0.004(3) 0.010(3) -0.006(3)
C47 0.090(6) 0.056(5) 0.129(9) -0.031(5) 0.008(6) 0.007(4)
C48 0.068(5) 0.063(5) 0.140(9) -0.033(5) 0.040(5) -0.020(4)
C49 0.033(3) 0.019(3) 0.057(5) -0.004(3) 0.006(3) 0.003(2)
C50 0.045(4) 0.020(3) 0.064(6) -0.009(4) 0.018(5) -0.002(3)
C51 0.028(3) 0.032(5) 0.073(7) -0.005(5) 0.002(4) 0.008(3)
C52 0.068(7) 0.098(12) 0.049(7) -0.007(7) -0.005(5) 0.041(8)
C53 0.112(14) 0.123(16) 0.087(9) -0.029(11) 0.032(9) -0.012(12)
C54 0.093(11) 0.094(14) 0.109(13) -0.035(12) -0.004(10) 0.018(11)
O20 0.148(11) 0.183(13) 0.161(13) -0.009(11) 0.012(10) 0.044(10)
N9 0.068(8) 0.057(7) 0.23(3) -0.034(11) 0.047(11) -0.011(6)
C55 0.164(17) 0.114(15) 0.122(19) 0.008(14) 0.052(17) 0.067(14)
C56 0.062(7) 0.066(9) 0.16(2) -0.012(12) -0.001(10) -0.017(7)
C57 0.055(8) 0.061(9) 0.25(3) 0.007(14) 0.031(15) -0.009(7)

loop_
_atom_type_symbol
_atom_type_description
_atom_type_scat_dispersion_real
_atom_type_scat_dispersion_imag
_atom_type_scat_source
C C 0.0030 0.0020 'International Tables Vol C Tables 4.2.6.8 and 6.1.1.4'
H H 0.0000 0.0000 'International Tables Vol C Tables 4.2.6.8 and 6.1.1.4'
Mn Mn 0.3480 0.7330 'International Tables Vol C Tables 4.2.6.8 and 6.1.1.4'
N N 0.0070 0.0030 'International Tables Vol C Tables 4.2.6.8 and 6.1.1.4'
O O 0.0120 0.0060 'International Tables Vol C Tables 4.2.6.8 and 6.1.1.4'

loop_
_geom_angle_atom_site_label_1
_geom_angle_atom_site_label_2
_geom_angle_atom_site_label_3
_geom_angle
_geom_angle_site_symmetry_1
_geom_angle_site_symmetry_3
O1 Mn1 O5 91.44(13) . .
O1 Mn1 O6 148.99(13) . .
O1 Mn1 O17 92.86(15) . .
O1 Mn1 O19 93.3(2) . .
O1 Mn1 C11 120.19(14) . .
O5 Mn1 O6 57.58(12) . .
O5 Mn1 C11 28.80(13) . .
O6 Mn1 C11 28.81(14) . .
O14 Mn1 O1 111.07(15) . .
O14 Mn1 O5 157.21(14) . .
O14 Mn1 O6 99.93(14) . .
O14 Mn1 O17 86.38(16) . .
O14 Mn1 O19 93.6(2) . .
O14 Mn1 C11 128.70(16) . .
O17 Mn1 O5 89.11(15) . .
O17 Mn1 O6 88.37(16) . .
O17 Mn1 C11 89.28(17) . .
O19 Mn1 O5 88.39(18) . .
O19 Mn1 O6 85.15(19) . .
O19 Mn1 O17 173.42(19) . .
O19 Mn1 C11 85.6(2) . .
O2 Mn2 O10 144.77(16) . .
O2 Mn2 O13 126.26(14) . .
O2 Mn2 O18A 80.3(2) . .
O2 Mn2 O18B 90.0(5) . .
O2 Mn2 N5 90.28(16) . .
O10 Mn2 O13 88.96(16) . .
O10 Mn2 O18A 107.6(3) . .
O10 Mn2 O18B 88.0(5) . .
O10 Mn2 N5 89.4(2) . .
O13 Mn2 O18A 81.8(2) . .
O13 Mn2 N5 91.07(16) . .
O18B Mn2 O13 92.1(3) . .
O18B Mn2 O18A 22.4(4) . .
O18B Mn2 N5 175.9(4) . .
N5 Mn2 O18A 161.3(3) . .
C1 O1 Mn1 118.9(3) . .
C1 O2 Mn2 132.2(4) . .
C11 O5 Mn1 94.5(3) . .
C11 O6 Mn1 86.3(3) . .
C21 O10 Mn2 101.6(4) . .
C31 O13 Mn2 107.6(3) . .
C31 O14 Mn1 140.4(4) . .
C46 O17 Mn1 125.1(4) . .
O18B O18A Mn2 72.8(10) . .
O18B O18A C49 100.9(13) . .
C49 O18A Mn2 129.2(6) . .
Mn2 O18B H18A 121(8) . .
Mn2 O18B H18B 122(8) . .
O18A O18B Mn2 84.8(11) . .
O18A O18B H18A 150(9) . .
O18A O18B H18B 42(8) . .
O18A O18B C49 48.0(9) . .
H18A O18B H18B 108(7) . .
C49 O18B Mn2 113.2(8) . .
C49 O18B H18A 104(10) . .
C49 O18B H18B 19(10) . .
Mn1 O19 H19A 103(5) . .
Mn1 O19 H19B 103(4) . .
H19A O19 H19B 122(8) . .
C52 O19 Mn1 127.1(7) . .
C4 N1 C2 118.9(4) . .
C4 N1 C5 124.1(4) . .
C5 N1 C2 117.0(4) . .
C14 N2 C12 117.6(4) . .
C15 N2 C12 117.5(5) . .
C15 N2 C14 124.5(4) . .
C24 N3 C22 117.2(4) . .
C25 N3 C22 118.1(5) . .
C25 N3 C24 124.7(4) . .
C34 N4 C32 116.8(4) . .
C35 N4 C32 118.6(4) . .
C35 N4 C34 124.2(4) . .
C41 N5 Mn2 122.3(5) . .
C45 N5 Mn2 122.1(4) . .
C45 N5 C41 115.6(6) . .
C46 N6 C47 121.7(7) . .
C46 N6 C48 121.5(6) . .
C47 N6 C48 116.8(7) . .
C49 N7 C50 120.1(8) . .
C49 N7 C51 119.2(8) . .
C50 N7 C51 120.3(8) . .
C52 N8 C53 118.5(16) . .
C52 N8 C54 125.5(15) . .
C53 N8 C54 114.9(16) . .
O1 C1 O2 124.8(4) . .
O1 C1 C2 117.1(4) . .
O2 C1 C2 118.0(4) . .
N1 C2 C1 112.0(4) . .
N1 C2 H2 105.9 . .
N1 C2 C3 111.6(4) . .
C1 C2 H2 105.9 . .
C1 C2 C3 114.8(4) . .
C3 C2 H2 105.9 . .
C2 C3 H3A 109.5 . .
C2 C3 H3B 109.5 . .
C2 C3 H3C 109.5 . .
H3A C3 H3B 109.5 . .
H3A C3 H3C 109.5 . .
H3B C3 H3C 109.5 . .
O3 C4 N1 120.1(4) . .
O3 C4 C9 122.0(4) . .
N1 C4 C9 117.9(4) . .
O4 C5 N1 120.0(4) . .
O4 C5 C7 122.8(4) . .
N1 C5 C7 117.1(4) . .
C7 C6 H6 120.1 . .
C7 C6 C10 119.8(4) . 2_675
C10 C6 H6 120.1 2_675 .
C6 C7 C5 119.4(4) . .
C6 C7 C8 120.3(4) . .
C8 C7 C5 120.3(4) . .
C7 C8 C8 120.2(5) . 2_675
C7 C8 C9 120.9(4) . .
C8 C8 C9 119.0(5) 2_675 .
C8 C9 C4 119.7(4) . .
C10 C9 C4 120.6(4) . .
C10 C9 C8 119.7(4) . .
C6 C10 H10 119.5 2_675 .
C9 C10 C6 121.1(4) . 2_675
C9 C10 H10 119.5 . .
O5 C11 Mn1 56.7(2) . .
O5 C11 C12 119.4(4) . .
O6 C11 Mn1 64.9(3) . .
O6 C11 O5 121.5(5) . .
O6 C11 C12 118.8(4) . .
C12 C11 Mn1 171.4(4) . .
N2 C12 C11 109.8(4) . .
N2 C12 H12 106.1 . .
N2 C12 C13 113.0(5) . .
C11 C12 H12 106.1 . .
C11 C12 C13 115.0(5) . .
C13 C12 H12 106.1 . .
C12 C13 H13A 109.5 . .
C12 C13 H13B 109.5 . .
C12 C13 H13C 109.5 . .
H13A C13 H13B 109.5 . .
H13A C13 H13C 109.5 . .
H13B C13 H13C 109.5 . .
O7 C14 N2 120.7(5) . .
O7 C14 C19 122.2(5) . .
N2 C14 C19 117.0(4) . .
O8 C15 N2 121.2(5) . .
O8 C15 C17 121.6(5) . .
N2 C15 C17 117.2(4) . .
C17 C16 H16 119.5 . .
C17 C16 C20 121.1(5) . 2_675
C20 C16 H16 119.5 2_675 .
C16 C17 C15 120.2(4) . .
C16 C17 C18 119.3(4) . .
C18 C17 C15 120.5(5) . .
C17 C18 C18 119.8(6) . 2_675
C17 C18 C19 120.6(4) . .
C18 C18 C19 119.6(5) 2_675 .
C18 C19 C14 119.8(4) . .
C20 C19 C14 120.1(5) . .
C20 C19 C18 120.1(4) . .
C16 C20 H20 120.0 2_675 .
C19 C20 C16 120.0(5) . 2_675
C19 C20 H20 120.0 . .
O9 C21 O10 121.1(6) . .
O9 C21 C22 121.6(6) . .
O10 C21 C22 117.0(5) . .
N3 C22 C21 111.3(5) . .
N3 C22 H22 106.3 . .
N3 C22 C23 111.7(5) . .
C21 C22 H22 106.3 . .
C21 C22 C23 114.4(5) . .
C23 C22 H22 106.3 . .
C22 C23 H23A 109.5 . .
C22 C23 H23B 109.5 . .
C22 C23 H23C 109.5 . .
H23A C23 H23B 109.5 . .
H23A C23 H23C 109.5 . .
H23B C23 H23C 109.5 . .
O11 C24 N3 119.9(5) . .
O11 C24 C29 122.6(5) . .
N3 C24 C29 117.5(4) . .
O12 C25 N3 120.9(5) . .
O12 C25 C27 121.8(5) . .
N3 C25 C27 117.3(4) . .
C27 C26 H26 119.5 . .
C27 C26 C30 121.0(5) . 2_565
C30 C26 H26 119.5 2_565 .
C26 C27 C25 120.8(4) . .
C26 C27 C28 119.1(5) . .
C28 C27 C25 120.1(4) . .
C27 C28 C28 120.4(5) . 2_565
C27 C28 C29 120.4(4) . .
C28 C28 C29 119.2(5) 2_565 .
C28 C29 C24 119.9(5) . .
C30 C29 C24 120.6(4) . .
C30 C29 C28 119.5(5) . .
C26 C30 H30 119.6 2_565 .
C29 C30 C26 120.7(4) . 2_565
C29 C30 H30 119.6 . .
O13 C31 O14 123.0(4) . .
O13 C31 C32 118.6(5) . .
O14 C31 C32 118.2(4) . .
N4 C32 C31 110.6(4) . .
N4 C32 H32 106.4 . .
N4 C32 C33 111.7(4) . .
C31 C32 H32 106.4 . .
C31 C32 C33 114.8(5) . .
C33 C32 H32 106.4 . .
C32 C33 H33A 109.5 . .
C32 C33 H33B 109.5 . .
C32 C33 H33C 109.5 . .
H33A C33 H33B 109.5 . .
H33A C33 H33C 109.5 . .
H33B C33 H33C 109.5 . .
O15 C34 N4 121.8(4) . .
O15 C34 C39 121.6(5) . .
N4 C34 C39 116.6(4) . .
O16 C35 N4 120.2(4) . .
O16 C35 C37 122.4(5) . .
N4 C35 C37 117.4(4) . .
C37 C36 H36 120.0 . .
C37 C36 C40 120.0(5) . 2_565
C40 C36 H36 120.0 2_565 .
C36 C37 C35 120.0(5) . .
C36 C37 C38 120.2(4) . .
C38 C37 C35 119.8(4) . .
C37 C38 C39 120.7(4) . .
C38 C38 C37 120.2(5) 2_565 .
C38 C38 C39 119.1(5) 2_565 .
C38 C39 C34 120.4(4) . .
C40 C39 C34 119.6(4) . .
C40 C39 C38 120.0(4) . .
C36 C40 H40 119.8 2_565 .
C39 C40 C36 120.4(4) . 2_565
C39 C40 H40 119.8 . .
N5 C41 H41 117.6 . .
N5 C41 C42 124.8(7) . .
C42 C41 H41 117.6 . .
C41 C42 H42 120.5 . .
C43 C42 C41 118.9(7) . .
C43 C42 H42 120.5 . .
C42 C43 C43 121.5(7) . 2_665
C42 C43 C44 118.2(6) . .
C44 C43 C43 120.3(7) . 2_665
C43 C44 H44 120.8 . .
C43 C44 C45 118.3(7) . .
C45 C44 H44 120.8 . .
N5 C45 C44 123.9(6) . .
N5 C45 H45 118.1 . .
C44 C45 H45 118.1 . .
O17 C46 N6 124.3(6) . .
O17 C46 H46 117.9 . .
N6 C46 H46 117.9 . .
N6 C47 H47A 109.5 . .
N6 C47 H47B 109.5 . .
N6 C47 H47C 109.5 . .
H47A C47 H47B 109.5 . .
H47A C47 H47C 109.5 . .
H47B C47 H47C 109.5 . .
N6 C48 H48A 109.5 . .
N6 C48 H48B 109.5 . .
N6 C48 H48C 109.5 . .
H48A C48 H48B 109.5 . .
H48A C48 H48C 109.5 . .
H48B C48 H48C 109.5 . .
O18A C49 O18B 31.0(7) . .
O18A C49 N7 121.9(9) . .
O18A C49 H49 119.0 . .
O18B C49 H49 103.3 . .
N7 C49 O18B 129.4(9) . .
N7 C49 H49 119.0 . .
N7 C50 H50A 109.5 . .
N7 C50 H50B 109.5 . .
N7 C50 H50C 109.5 . .
N7 C50 O20 124.8(12) . .
H50A C50 H50B 109.5 . .
H50A C50 H50C 109.5 . .
H50B C50 H50C 109.5 . .
O20 C50 H50A 20.6 . .
O20 C50 H50B 90.2 . .
O20 C50 H50C 111.2 . .
N7 C51 H51A 109.5 . .
N7 C51 H51B 109.5 . .
N7 C51 H51C 109.5 . .
H51A C51 H51B 109.5 . .
H51A C51 H51C 109.5 . .
H51B C51 H51C 109.5 . .
O19 C52 N8 127.9(13) . .
O19 C52 H52 116.1 . .
N8 C52 H52 116.1 . .
N8 C53 H53A 109.5 . .
N8 C53 H53B 109.5 . .
N8 C53 H53C 109.5 . .
H53A C53 H53B 109.5 . .
H53A C53 H53C 109.5 . .
H53B C53 H53C 109.5 . .
N8 C54 H54A 109.5 . .
N8 C54 H54B 109.5 . .
N8 C54 H54C 109.5 . .
H54A C54 H54B 109.5 . .
H54A C54 H54C 109.5 . .
H54B C54 H54C 109.5 . .
C55 O20 C50 119(2) . .
C56 N9 C55 128.5(19) . .
C57 N9 C55 116(2) . .
C57 N9 C56 115.2(15) . .
O20 C55 N9 130(3) . .
O20 C55 H55 115.2 . .
N9 C55 H55 115.2 . .
N9 C56 H56A 109.5 . .
N9 C56 H56B 109.5 . .
N9 C56 H56C 109.5 . .
H56A C56 H56B 109.5 . .
H56A C56 H56C 109.5 . .
H56B C56 H56C 109.5 . .
N9 C57 H57A 109.5 . .
N9 C57 H57B 109.5 . .
N9 C57 H57C 109.5 . .
H57A C57 H57B 109.5 . .
H57A C57 H57C 109.5 . .
H57B C57 H57C 109.5 . .

loop_
_geom_bond_atom_site_label_1
_geom_bond_atom_site_label_2
_geom_bond_distance
_geom_bond_site_symmetry_2
Mn1 O1 2.138(3) .
Mn1 O5 2.200(3) .
Mn1 O6 2.382(4) .
Mn1 O14 2.095(3) .
Mn1 O17 2.198(4) .
Mn1 O19 2.184(6) .
Mn1 C11 2.625(5) .
Mn2 O2 2.101(3) .
Mn2 O10 2.138(4) .
Mn2 O13 2.165(4) .
Mn2 O18A 2.248(7) .
Mn2 O18B 2.156(12) .
Mn2 N5 2.230(5) .
O1 C1 1.240(6) .
O2 C1 1.269(5) .
O3 C4 1.231(6) .
O4 C5 1.220(5) .
O5 C11 1.268(6) .
O6 C11 1.267(6) .
O7 C14 1.216(7) .
O8 C15 1.221(6) .
O9 C21 1.217(8) .
O10 C21 1.285(8) .
O11 C24 1.228(6) .
O12 C25 1.228(7) .
O13 C31 1.245(6) .
O14 C31 1.257(6) .
O15 C34 1.215(6) .
O16 C35 1.215(7) .
O17 C46 1.249(7) .
O18A O18B 0.862(15) .
O18A C49 1.243(12) .
O18B H18A 0.85(3) .
O18B H18B 0.85(3) .
O18B C49 1.641(15) .
O19 H19A 0.83(3) .
O19 H19B 0.82(3) .
O19 C52 1.282(16) .
N1 C2 1.476(5) .
N1 C4 1.394(6) .
N1 C5 1.406(6) .
N2 C12 1.487(6) .
N2 C14 1.407(7) .
N2 C15 1.386(7) .
N3 C22 1.487(6) .
N3 C24 1.395(7) .
N3 C25 1.387(7) .
N4 C32 1.487(6) .
N4 C34 1.403(7) .
N4 C35 1.395(6) .
N5 C41 1.324(8) .
N5 C45 1.323(9) .
N6 C46 1.309(9) .
N6 C47 1.435(9) .
N6 C48 1.447(9) .
N7 C49 1.330(11) .
N7 C50 1.399(12) .
N7 C51 1.426(13) .
N8 C52 1.36(2) .
N8 C53 1.452(19) .
N8 C54 1.506(19) .
C1 C2 1.529(6) .
C2 H2 1.0000 .
C2 C3 1.530(7) .
C3 H3A 0.9800 .
C3 H3B 0.9800 .
C3 H3C 0.9800 .
C4 C9 1.475(6) .
C5 C7 1.489(6) .
C6 H6 0.9500 .
C6 C7 1.388(6) .
C6 C10 1.409(6) 2_675
C7 C8 1.392(6) .
C8 C8 1.418(8) 2_675
C8 C9 1.425(6) .
C9 C10 1.373(6) .
C10 H10 0.9500 .
C11 C12 1.517(7) .
C12 H12 1.0000 .
C12 C13 1.530(9) .
C13 H13A 0.9800 .
C13 H13B 0.9800 .
C13 H13C 0.9800 .
C14 C19 1.492(6) .
C15 C17 1.485(6) .
C16 H16 0.9500 .
C16 C17 1.393(7) .
C16 C20 1.395(7) 2_675
C17 C18 1.405(7) .
C18 C18 1.408(9) 2_675
C18 C19 1.413(7) .
C19 C20 1.380(7) .
C20 H20 0.9500 .
C21 C22 1.516(8) .
C22 H22 1.0000 .
C22 C23 1.520(9) .
C23 H23A 0.9800 .
C23 H23B 0.9800 .
C23 H23C 0.9800 .
C24 C29 1.471(7) .
C25 C27 1.480(7) .
C26 H26 0.9500 .
C26 C27 1.380(7) .
C26 C30 1.400(8) 2_565
C27 C28 1.408(6) .
C28 C28 1.413(9) 2_565
C28 C29 1.417(6) .
C29 C30 1.381(7) .
C30 H30 0.9500 .
C31 C32 1.517(6) .
C32 H32 1.0000 .
C32 C33 1.548(8) .
C33 H33A 0.9800 .
C33 H33B 0.9800 .
C33 H33C 0.9800 .
C34 C39 1.493(6) .
C35 C37 1.493(7) .
C36 H36 0.9500 .
C36 C37 1.374(7) .
C36 C40 1.412(7) 2_565
C37 C38 1.407(7) .
C38 C38 1.405(8) 2_565
C38 C39 1.414(6) .
C39 C40 1.383(7) .
C40 H40 0.9500 .
C41 H41 0.9500 .
C41 C42 1.375(10) .
C42 H42 0.9500 .
C42 C43 1.354(10) .
C43 C43 1.488(11) 2_665
C43 C44 1.385(9) .
C44 H44 0.9500 .
C44 C45 1.389(10) .
C45 H45 0.9500 .
C46 H46 0.9500 .
C47 H47A 0.9800 .
C47 H47B 0.9800 .
C47 H47C 0.9800 .
C48 H48A 0.9800 .
C48 H48B 0.9800 .
C48 H48C 0.9800 .
C49 H49 0.9500 .
C50 H50A 0.9800 .
C50 H50B 0.9800 .
C50 H50C 0.9800 .
C50 O20 1.53(3) .
C51 H51A 0.9800 .
C51 H51B 0.9800 .
C51 H51C 0.9800 .
C52 H52 0.9500 .
C53 H53A 0.9800 .
C53 H53B 0.9800 .
C53 H53C 0.9800 .
C54 H54A 0.9800 .
C54 H54B 0.9800 .
C54 H54C 0.9800 .
O20 C55 1.272(13) .
N9 C55 1.363(13) .
N9 C56 1.36(2) .
N9 C57 1.32(2) .
C55 H55 0.9500 .
C56 H56A 0.9800 .
C56 H56B 0.9800 .
C56 H56C 0.9800 .
C57 H57A 0.9800 .
C57 H57B 0.9800 .
C57 H57C 0.9800 .

loop_
_geom_torsion_atom_site_label_1
_geom_torsion_atom_site_label_2
_geom_torsion_atom_site_label_3
_geom_torsion_atom_site_label_4
_geom_torsion
_geom_torsion_site_symmetry_1
_geom_torsion_site_symmetry_4
Mn1 O1 C1 O2 -11.0(7) . .
Mn1 O1 C1 C2 166.1(3) . .
Mn1 O5 C11 O6 -2.7(6) . .
Mn1 O5 C11 C12 171.0(5) . .
Mn1 O6 C11 O5 2.5(6) . .
Mn1 O6 C11 C12 -171.3(5) . .
Mn1 O14 C31 O13 116.5(5) . .
Mn1 O14 C31 C32 -59.0(7) . .
Mn1 O17 C46 N6 -166.6(6) . .
Mn1 O19 C52 N8 -150.4(12) . .
Mn2 O2 C1 O1 90.9(6) . .
Mn2 O2 C1 C2 -86.2(5) . .
Mn2 O10 C21 O9 -8.4(8) . .
Mn2 O10 C21 C22 164.6(5) . .
Mn2 O13 C31 O14 -14.7(6) . .
Mn2 O13 C31 C32 160.8(4) . .
Mn2 O18A O18B C49 127.9(7) . .
Mn2 O18A C49 O18B -76.6(13) . .
Mn2 O18A C49 N7 168.9(8) . .
Mn2 O18B C49 O18A 58.8(11) . .
Mn2 O18B C49 N7 146.6(10) . .
Mn2 N5 C41 C42 176.3(11) . .
Mn2 N5 C45 C44 -175.7(7) . .
O1 C1 C2 N1 44.8(6) . .
O1 C1 C2 C3 173.4(5) . .
O2 C1 C2 N1 -137.8(5) . .
O2 C1 C2 C3 -9.2(7) . .
O3 C4 C9 C8 -177.1(4) . .
O3 C4 C9 C10 1.3(7) . .
O4 C5 C7 C6 2.2(7) . .
O4 C5 C7 C8 -178.7(4) . .
O5 C11 C12 N2 15.2(8) . .
O5 C11 C12 C13 144.0(6) . .
O6 C11 C12 N2 -170.9(5) . .
O6 C11 C12 C13 -42.1(8) . .
O7 C14 C19 C18 176.5(4) . .
O7 C14 C19 C20 -1.2(7) . .
O8 C15 C17 C16 -5.1(7) . .
O8 C15 C17 C18 175.2(4) . .
O9 C21 C22 N3 -160.0(6) . .
O9 C21 C22 C23 -32.2(9) . .
O10 C21 C22 N3 27.1(8) . .
O10 C21 C22 C23 154.9(6) . .
O11 C24 C29 C28 175.3(4) . .
O11 C24 C29 C30 -3.4(7) . .
O12 C25 C27 C26 0.5(7) . .
O12 C25 C27 C28 -179.3(5) . .
O13 C31 C32 N4 26.1(7) . .
O13 C31 C32 C33 153.6(5) . .
O14 C31 C32 N4 -158.1(5) . .
O14 C31 C32 C33 -30.6(7) . .
O15 C34 C39 C38 177.4(4) . .
O15 C34 C39 C40 -4.7(6) . .
O16 C35 C37 C36 5.4(7) . .
O16 C35 C37 C38 -175.9(4) . .
O18A O18B C49 N7 87.9(15) . .
O18B O18A C49 N7 -114.5(15) . .
N1 C4 C9 C8 0.8(6) . .
N1 C4 C9 C10 179.2(4) . .
N1 C5 C7 C6 -175.7(4) . .
N1 C5 C7 C8 3.4(6) . .
N2 C14 C19 C18 -1.9(6) . .
N2 C14 C19 C20 -179.6(4) . .
N2 C15 C17 C16 173.9(4) . .
N2 C15 C17 C18 -5.7(6) . .
N3 C24 C29 C28 -3.5(6) . .
N3 C24 C29 C30 177.8(4) . .
N3 C25 C27 C26 179.7(4) . .
N3 C25 C27 C28 -0.2(6) . .
N4 C34 C39 C38 -3.9(5) . .
N4 C34 C39 C40 174.0(4) . .
N4 C35 C37 C36 -173.4(4) . .
N4 C35 C37 C38 5.4(6) . .
N5 C41 C42 C43 2(2) . .
N7 C50 O20 C55 -15(3) . .
C2 N1 C4 O3 1.5(6) . .
C2 N1 C4 C9 -176.5(4) . .
C2 N1 C5 O4 -3.5(6) . .
C2 N1 C5 C7 174.5(4) . .
C4 N1 C2 C1 -127.0(4) . .
C4 N1 C2 C3 102.7(5) . .
C4 N1 C5 O4 177.9(4) . .
C4 N1 C5 C7 -4.1(6) . .
C4 C9 C10 C6 -178.4(4) . 2_675
C5 N1 C2 C1 54.4(5) . .
C5 N1 C2 C3 -75.9(5) . .
C5 N1 C4 O3 -180.0(4) . .
C5 N1 C4 C9 2.1(6) . .
C5 C7 C8 C8 -179.6(3) . 2_675
C5 C7 C8 C9 -0.8(6) . .
C6 C7 C8 C8 -0.5(5) . 2_675
C6 C7 C8 C9 178.3(4) . .
C7 C8 C9 C4 -1.4(6) . .
C7 C8 C9 C10 -179.8(4) . .
C8 C8 C9 C4 177.4(3) 2_675 .
C8 C8 C9 C10 -0.9(5) 2_675 .
C8 C9 C10 C6 0.0(7) . 2_675
C10 C6 C7 C5 178.6(4) 2_675 .
C10 C6 C7 C8 -0.5(7) 2_675 .
C12 N2 C14 O7 4.9(7) . .
C12 N2 C14 C19 -176.7(4) . .
C12 N2 C15 O8 -0.6(7) . .
C12 N2 C15 C17 -179.6(4) . .
C14 N2 C12 C11 61.2(6) . .
C14 N2 C12 C13 -68.7(7) . .
C14 N2 C15 O8 -172.4(5) . .
C14 N2 C15 C17 8.6(7) . .
C14 C19 C20 C16 176.7(4) . 2_675
C15 N2 C12 C11 -111.1(5) . .
C15 N2 C12 C13 119.0(6) . .
C15 N2 C14 O7 176.7(5) . .
C15 N2 C14 C19 -4.9(6) . .
C15 C17 C18 C18 178.9(3) . 2_675
C15 C17 C18 C19 -0.6(6) . .
C16 C17 C18 C18 -0.8(5) . 2_675
C16 C17 C18 C19 179.8(4) . .
C17 C18 C19 C14 4.4(6) . .
C17 C18 C19 C20 -177.9(4) . .
C18 C18 C19 C14 -175.1(3) 2_675 .
C18 C18 C19 C20 2.7(5) 2_675 .
C18 C19 C20 C16 -1.0(6) . 2_675
C20 C16 C17 C15 -177.2(4) 2_675 .
C20 C16 C17 C18 2.5(6) 2_675 .
C22 N3 C24 O11 3.0(7) . .
C22 N3 C24 C29 -178.1(4) . .
C22 N3 C25 O12 -0.9(7) . .
C22 N3 C25 C27 179.9(4) . .
C24 N3 C22 C21 55.4(6) . .
C24 N3 C22 C23 -73.8(7) . .
C24 N3 C25 O12 180.0(5) . .
C24 N3 C25 C27 0.8(7) . .
C24 C29 C30 C26 176.6(4) . 2_565
C25 N3 C22 C21 -123.8(5) . .
C25 N3 C22 C23 107.0(7) . .
C25 N3 C24 O11 -177.9(5) . .
C25 N3 C24 C29 1.0(7) . .
C25 C27 C28 C28 177.7(3) . 2_565
C25 C27 C28 C29 -2.3(6) . .
C26 C27 C28 C28 -2.1(5) . 2_565
C26 C27 C28 C29 177.8(4) . .
C27 C28 C29 C24 4.2(6) . .
C27 C28 C29 C30 -177.1(4) . .
C28 C28 C29 C24 -175.9(3) 2_565 .
C28 C28 C29 C30 2.9(5) 2_565 .
C28 C29 C30 C26 -2.1(7) . 2_565
C30 C26 C27 C25 -176.9(4) 2_565 .
C30 C26 C27 C28 3.0(7) 2_565 .
C32 N4 C34 O15 2.5(6) . .
C32 N4 C34 C39 -176.2(3) . .
C32 N4 C35 O16 -3.2(6) . .
C32 N4 C35 C37 175.5(4) . .
C34 N4 C32 C31 -109.4(5) . .
C34 N4 C32 C33 121.4(5) . .
C34 N4 C35 O16 169.5(4) . .
C34 N4 C35 C37 -11.8(6) . .
C34 C39 C40 C36 -177.8(4) . 2_565
C35 N4 C32 C31 63.8(6) . .
C35 N4 C32 C33 -65.4(6) . .
C35 N4 C34 O15 -170.3(4) . .
C35 N4 C34 C39 11.0(6) . .
C35 C37 C38 C38 -178.3(3) . 2_565
C35 C37 C38 C39 0.9(6) . .
C36 C37 C38 C38 0.5(5) . 2_565
C36 C37 C38 C39 179.7(4) . .
C37 C38 C39 C34 -1.6(6) . .
C37 C38 C39 C40 -179.5(4) . .
C38 C38 C39 C34 177.5(3) 2_565 .
C38 C38 C39 C40 -0.3(4) 2_565 .
C38 C39 C40 C36 0.1(6) . 2_565
C40 C36 C37 C35 178.0(4) 2_565 .
C40 C36 C37 C38 -0.8(6) 2_565 .
C41 N5 C45 C44 6.7(14) . .
C41 C42 C43 C43 -176.0(9) . 2_665
C41 C42 C43 C44 1.4(17) . .
C42 C43 C44 C45 -0.9(14) . .
C43 C43 C44 C45 176.6(6) 2_665 .
C43 C44 C45 N5 -3.4(14) . .
C45 N5 C41 C42 -6.2(18) . .
C47 N6 C46 O17 178.9(8) . .
C48 N6 C46 O17 -0.4(13) . .
C49 O18A O18B Mn2 -127.9(7) . .
C49 N7 C50 O20 -164.5(16) . .
C50 N7 C49 O18A -13.3(17) . .
C50 N7 C49 O18B -50.6(17) . .
C50 O20 C55 N9 -174(3) . .
C51 N7 C49 O18A 173.8(11) . .
C51 N7 C49 O18B 136.4(13) . .
C51 N7 C50 O20 8(2) . .
C53 N8 C52 O19 14(2) . .
C54 N8 C52 O19 -179.1(16) . .
C56 N9 C55 O20 173(3) . .
C57 N9 C55 O20 2(5) . .
